data_4307383
loop_
_publ_author_name
'Pavel V. Gushchin'
'Nadezhda A. Bokach'
'Konstantin V. Luzyanin'
'Alexey A. Nazarov'
'Matti Haukka'
'Vadim Yu. Kukushkin'

_publ_section_title
;
PtII-Mediated Nitrile-Tetramethylguanidine Coupling as a Key Step for a
Novel Synthesis of 1,6-Dihydro-1,3,5-triazines
;
_journal_name_full 'Inorganic Chemistry'
_journal_page_first 1684
_journal_page_last 1693
_journal_paper_doi 10.1021/ic061884b
_journal_volume 46
_journal_year 2007
_chemical_formula_moiety '2(C24 H36 Cl2 N8 Pt), C H Cl3, 2(H2 O)'
_chemical_formula_sum 'C49 H77 Cl7 N16 O2 Pt2'
_chemical_formula_weight 1560.60
_chemical_name_systematic
; 
 ? 
;
_space_group_IT_number 2
_symmetry_cell_setting triclinic
_symmetry_space_group_name_Hall '-P 1'
_symmetry_space_group_name_H-M 'P -1'
_atom_sites_solution_hydrogens geom
_atom_sites_solution_primary direct
_atom_sites_solution_secondary difmap
_audit_creation_method SHELXL-97
_cell_angle_alpha 75.797(5)
_cell_angle_beta 85.330(7)
_cell_angle_gamma 65.379(6)
_cell_formula_units_Z 1
_cell_length_a 10.1658(8)
_cell_length_b 11.2026(8)
_cell_length_c 15.1162(10)
_cell_measurement_reflns_used 45383
_cell_measurement_temperature 120(2)
_cell_measurement_theta_max 27.48
_cell_measurement_theta_min 1.00
_cell_volume 1516.7(2)
_computing_cell_refinement 'EvalCCD (Duisenberg, 1998-2003)'
_computing_data_collection 'Collect (Nonius BV, 1997-2000)'
_computing_data_reduction 'EvalCCD (Duisenberg, 1998-2003)'
_computing_molecular_graphics 'Diamond v.3.0d (Crystal Impact GbR, 2005)'
_computing_publication_material 'SHELXL-97 (Sheldrick, 1997)'
_computing_structure_refinement 'SHELXL-97 (Sheldrick, 1997)'
_computing_structure_solution 'SIR97 (Altomare et al., 1997)'
_diffrn_ambient_temperature 120(2)
_diffrn_detector_area_resol_mean 9
_diffrn_measured_fraction_theta_full 0.996
_diffrn_measured_fraction_theta_max 0.996
_diffrn_measurement_device '95mm CCD camera on \k-goniostat'
_diffrn_measurement_device_type KappaCCD
_diffrn_measurement_method '\f scans and \w scans with \k offset'
_diffrn_radiation_monochromator 'horizontally mounted graphite crystal'
_diffrn_radiation_source 'fine-focus sealed tube'
_diffrn_radiation_type MoK\a
_diffrn_radiation_wavelength 0.71073
_diffrn_reflns_av_R_equivalents 0.0558
_diffrn_reflns_av_sigmaI/netI 0.0560
_diffrn_reflns_limit_h_max 13
_diffrn_reflns_limit_h_min -13
_diffrn_reflns_limit_k_max 14
_diffrn_reflns_limit_k_min -14
_diffrn_reflns_limit_l_max 19
_diffrn_reflns_limit_l_min -19
_diffrn_reflns_number 28628
_diffrn_reflns_theta_full 27.48
_diffrn_reflns_theta_max 27.48
_diffrn_reflns_theta_min 2.58
_exptl_absorpt_coefficient_mu 4.967
_exptl_absorpt_correction_T_max 0.6110
_exptl_absorpt_correction_T_min 0.3283
_exptl_absorpt_correction_type multi-scan
_exptl_absorpt_process_details 'SADABS v.2.10 (Sheldrick, 2003)'
_exptl_crystal_colour yellow
_exptl_crystal_density_diffrn 1.709
_exptl_crystal_density_method 'not measured'
_exptl_crystal_description plate
_exptl_crystal_F_000 774
_exptl_crystal_size_max 0.28
_exptl_crystal_size_mid 0.21
_exptl_crystal_size_min 0.10
_refine_diff_density_max 2.002
_refine_diff_density_min -1.494
_refine_diff_density_rms 0.151
_refine_ls_extinction_method none
_refine_ls_goodness_of_fit_ref 1.014
_refine_ls_hydrogen_treatment constr
_refine_ls_matrix_type full
_refine_ls_number_parameters 363
_refine_ls_number_reflns 6936
_refine_ls_number_restraints 0
_refine_ls_restrained_S_all 1.014
_refine_ls_R_factor_all 0.0650
_refine_ls_R_factor_gt 0.0334
_refine_ls_shift/su_max 0.001
_refine_ls_shift/su_mean 0.000
_refine_ls_structure_factor_coef Fsqd
_refine_ls_weighting_details 'calc w=1/[\s^2^(Fo^2^)+(0.0356P)^2^+2.1990P] where P=(Fo^2^+2Fc^2^)/3'
_refine_ls_weighting_scheme calc
_refine_ls_wR_factor_gt 0.0688
_refine_ls_wR_factor_ref 0.0789
_reflns_number_gt 4775
_reflns_number_total 6936
_reflns_threshold_expression >2sigma(I)
_cod_data_source_file ic061884bsi20060930_061616_3.cif
_cod_data_source_block structure_2b
_cod_original_cell_volume 1516.71(19)
_cod_database_code 4307383

loop_
_symmetry_equiv_pos_as_xyz
'x, y, z'
'-x, -y, -z'

loop_
_atom_site_label
_atom_site_type_symbol
_atom_site_fract_x
_atom_site_fract_y
_atom_site_fract_z
_atom_site_U_iso_or_equiv
_atom_site_adp_type
_atom_site_occupancy
_atom_site_symmetry_multiplicity
_atom_site_calc_flag
_atom_site_refinement_flags
_atom_site_disorder_assembly
_atom_site_disorder_group
Pt1 Pt 0.0000 0.0000 0.5000 0.01375(8) Uani 1 2 d S .. .
Cl1 Cl -0.05972(13) 0.19988(12) 0.39159(8) 0.0218(3) Uani 1 1 d . . .
N1 N -0.1780(4) 0.0913(4) 0.5682(2) 0.0172(9) Uani 1 1 d . . .
H13 H -0.1611 0.1116 0.6159 0.026 Uiso 1 1 d . . ..
N2 N -0.3761(4) 0.1597(4) 0.4671(3) 0.0180(8) Uani 1 1 d . . .
N3 N -0.2805(4) -0.0665(4) 0.4559(3) 0.0213(9) Uani 1 1 d . . .
N4 N -0.3504(4) 0.1098(5) 0.3271(3) 0.0264(10) Uani 1 1 d . . .
C1 C -0.3148(5) 0.1523(5) 0.5449(3) 0.0166(9) Uani 1 1 d . . .
C2 C -0.4170(5) 0.2328(5) 0.6055(3) 0.0161(9) Uani 1 1 d . . .
C3 C -0.3986(5) 0.1933(5) 0.7004(3) 0.0217(10) Uani 1 1 d . . .
H3 H -0.3217 0.1105 0.7277 0.026 Uiso 1 1 calc R . ..
C4 C -0.4911(5) 0.2737(5) 0.7548(3) 0.0267(12) Uani 1 1 d . . .
H4 H -0.4787 0.2456 0.8193 0.032 Uiso 1 1 calc R . ..
C5 C -0.6017(5) 0.3950(5) 0.7153(4) 0.0283(12) Uani 1 1 d . . .
H5 H -0.6634 0.4519 0.7526 0.034 Uiso 1 1 calc R . ..
C6 C -0.6230(5) 0.4339(5) 0.6222(4) 0.0278(12) Uani 1 1 d . . .
H6 H -0.7001 0.5169 0.5953 0.033 Uiso 1 1 calc R . ..
C7 C -0.5321(5) 0.3521(5) 0.5672(3) 0.0217(10) Uani 1 1 d . . .
H7 H -0.5489 0.3780 0.5030 0.026 Uiso 1 1 calc R . ..
C8 C -0.3309(5) 0.0680(5) 0.4192(3) 0.0194(10) Uani 1 1 d . . .
C9 C -0.3084(5) -0.1170(5) 0.5505(3) 0.0252(11) Uani 1 1 d . . .
H9A H -0.2231 -0.1425 0.5886 0.038 Uiso 1 1 calc R .. .
H9B H -0.3295 -0.1962 0.5553 0.038 Uiso 1 1 calc R .. .
H9C H -0.3916 -0.0464 0.5712 0.038 Uiso 1 1 calc R .. .
C10 C -0.1767(6) -0.1668(5) 0.4117(4) 0.0315(13) Uani 1 1 d . . .
H10A H -0.2240 -0.2168 0.3922 0.047 Uiso 1 1 calc R .. .
H10B H -0.0968 -0.2295 0.4546 0.047 Uiso 1 1 calc R .. .
H10C H -0.1390 -0.1220 0.3583 0.047 Uiso 1 1 calc R .. .
C11 C -0.3843(6) 0.2513(6) 0.2855(3) 0.0319(13) Uani 1 1 d . . .
H11A H -0.4891 0.3041 0.2866 0.048 Uiso 1 1 calc R .. .
H11B H -0.3525 0.2606 0.2222 0.048 Uiso 1 1 calc R .. .
H11C H -0.3343 0.2845 0.3197 0.048 Uiso 1 1 calc R .. .
C12 C -0.3958(7) 0.0414(7) 0.2741(4) 0.0444(16) Uani 1 1 d . . .
H12A H -0.4026 -0.0389 0.3143 0.067 Uiso 1 1 calc R .. .
H12B H -0.3249 0.0144 0.2269 0.067 Uiso 1 1 calc R .. .
H12C H -0.4906 0.1025 0.2452 0.067 Uiso 1 1 calc R .. .
Pt1B Pt 0.0000 0.0000 0.0000 0.01886(8) Uani 1 2 d S .. .
Cl1B Cl -0.19447(15) 0.14256(14) 0.06507(9) 0.0312(3) Uani 1 1 d . . .
N1B N 0.0251(4) -0.1471(4) 0.1130(3) 0.0216(9) Uani 1 1 d . . .
H14 H 0.0324 -0.1399 0.1711 0.032 Uiso 1 1 d . . ..
N2B N -0.0005(4) -0.3261(4) 0.0712(3) 0.0204(9) Uani 1 1 d . . .
N3B N -0.2170(4) -0.1608(4) -0.0038(3) 0.0233(9) Uani 1 1 d . . .
N4B N -0.0434(5) -0.3072(4) -0.0796(3) 0.0236(9) Uani 1 1 d . . .
C1B C 0.0239(5) -0.2659(5) 0.1304(3) 0.0178(10) Uani 1 1 d . . .
C2B C 0.0626(5) -0.3490(5) 0.2258(3) 0.0195(10) Uani 1 1 d . . .
C3B C -0.0049(5) -0.4313(5) 0.2664(3) 0.0226(11) Uani 1 1 d . . .
H3B H -0.0762 -0.4375 0.2331 0.027 Uiso 1 1 calc R .. .
C4B C 0.0300(6) -0.5052(5) 0.3551(3) 0.0249(11) Uani 1 1 d . . .
H4B H -0.0183 -0.5611 0.3827 0.030 Uiso 1 1 calc R .. .
C5B C 0.1336(6) -0.4987(5) 0.4038(3) 0.0275(12) Uani 1 1 d . . .
H5B H 0.1577 -0.5503 0.4649 0.033 Uiso 1 1 calc R .. .
C6B C 0.2022(6) -0.4176(6) 0.3642(4) 0.0325(13) Uani 1 1 d . . .
H6B H 0.2741 -0.4126 0.3979 0.039 Uiso 1 1 calc R .. .
C7B C 0.1674(5) -0.3424(5) 0.2752(3) 0.0277(12) Uani 1 1 d . . .
H7B H 0.2155 -0.2863 0.2479 0.033 Uiso 1 1 calc R .. .
C8B C -0.0843(5) -0.2610(5) -0.0038(3) 0.0187(10) Uani 1 1 d . . .
C9B C -0.2908(6) -0.1394(6) 0.0819(4) 0.0315(13) Uani 1 1 d . . .
H9B1 H -0.2546 -0.2245 0.1285 0.047 Uiso 1 1 calc R .. .
H9B2 H -0.3952 -0.1084 0.0724 0.047 Uiso 1 1 calc R .. .
H9B3 H -0.2720 -0.0712 0.1021 0.047 Uiso 1 1 calc R .. .
C10B C -0.2786(6) -0.0491(6) -0.0832(3) 0.0283(12) Uani 1 1 d . . .
H10D H -0.2071 -0.0575 -0.1315 0.042 Uiso 1 1 calc R .. .
H10E H -0.3049 0.0367 -0.0660 0.042 Uiso 1 1 calc R .. .
H10F H -0.3651 -0.0515 -0.1055 0.042 Uiso 1 1 calc R .. .
C11B C 0.1047(6) -0.3977(6) -0.0892(4) 0.0298(12) Uani 1 1 d . . .
H11D H 0.1675 -0.3888 -0.0477 0.045 Uiso 1 1 calc R .. .
H11E H 0.1340 -0.3748 -0.1523 0.045 Uiso 1 1 calc R .. .
H11F H 0.1132 -0.4908 -0.0743 0.045 Uiso 1 1 calc R .. .
C12B C -0.1469(6) -0.3019(6) -0.1444(4) 0.0369(14) Uani 1 1 d . . .
H12D H -0.2444 -0.2691 -0.1198 0.055 Uiso 1 1 calc R .. .
H12E H -0.1202 -0.3924 -0.1540 0.055 Uiso 1 1 calc R .. .
H12F H -0.1450 -0.2405 -0.2027 0.055 Uiso 1 1 calc R .. .
C99 C 0.5283(15) 0.4292(16) 0.0085(11) 0.070(5) Uani 0.50 1 d P . .
H99 H 0.6233 0.3614 0.0378 0.084 Uiso 0.50 1 calc PR .. .
Cl98 Cl 0.4308(4) 0.3354(5) -0.0024(3) 0.0662(11) Uani 0.50 1 d P . .
Cl99 Cl 0.4367(4) 0.5130(3) 0.08991(18) 0.1266(12) Uani 1 1 d . . .
O99 O 0.0155(4) 0.0296(4) 0.2405(2) 0.0384(10) Uani 1 1 d . . .
H99A H -0.0651 0.0793 0.1979 0.058 Uiso 1 1 d . . ..
H99B H 0.0195 0.0740 0.2884 0.058 Uiso 1 1 d . . ..

loop_
_atom_site_aniso_label
_atom_site_aniso_U_11
_atom_site_aniso_U_22
_atom_site_aniso_U_33
_atom_site_aniso_U_23
_atom_site_aniso_U_13
_atom_site_aniso_U_12
Pt1 0.01159(13) 0.01302(15) 0.01550(14) -0.00383(10) -0.00026(10) -0.00358(11)
Cl1 0.0208(6) 0.0163(6) 0.0230(6) -0.0001(5) -0.0004(5) -0.0050(5)
N1 0.0135(19) 0.028(3) 0.0128(18) -0.0096(17) -0.0026(15) -0.0083(18)
N2 0.0176(19) 0.018(2) 0.0171(19) -0.0046(16) -0.0035(16) -0.0050(17)
N3 0.020(2) 0.020(2) 0.028(2) -0.0111(19) 0.0031(18) -0.0097(18)
N4 0.026(2) 0.037(3) 0.024(2) -0.014(2) -0.0012(18) -0.016(2)
C1 0.023(2) 0.012(2) 0.016(2) -0.0030(18) 0.0028(19) -0.010(2)
C2 0.014(2) 0.014(2) 0.022(2) -0.0044(19) 0.0037(19) -0.0077(19)
C3 0.021(2) 0.021(3) 0.023(2) -0.006(2) -0.001(2) -0.008(2)
C4 0.027(3) 0.033(3) 0.020(2) -0.006(2) 0.007(2) -0.014(2)
C5 0.025(3) 0.028(3) 0.035(3) -0.016(2) 0.014(2) -0.012(2)
C6 0.022(3) 0.022(3) 0.035(3) -0.007(2) 0.002(2) -0.004(2)
C7 0.021(2) 0.013(2) 0.028(3) -0.006(2) -0.001(2) -0.003(2)
C8 0.014(2) 0.027(3) 0.019(2) -0.007(2) -0.0016(19) -0.009(2)
C9 0.023(3) 0.022(3) 0.033(3) -0.008(2) 0.004(2) -0.012(2)
C10 0.033(3) 0.024(3) 0.044(3) -0.020(3) 0.014(3) -0.014(3)
C11 0.029(3) 0.039(3) 0.022(3) 0.001(2) -0.005(2) -0.012(3)
C12 0.056(4) 0.075(5) 0.024(3) -0.027(3) 0.007(3) -0.041(4)
Pt1B 0.03117(17) 0.01355(16) 0.01284(14) 0.00092(11) -0.00202(12) -0.01189(13)
Cl1B 0.0416(8) 0.0241(7) 0.0271(6) -0.0055(5) 0.0059(6) -0.0140(6)
N1B 0.028(2) 0.024(3) 0.0140(19) 0.0028(17) -0.0034(17) -0.015(2)
N2B 0.031(2) 0.015(2) 0.0164(19) -0.0014(16) -0.0033(17) -0.0104(18)
N3B 0.025(2) 0.022(2) 0.020(2) -0.0033(18) -0.0023(18) -0.0070(19)
N4B 0.032(2) 0.017(2) 0.021(2) -0.0062(17) -0.0008(18) -0.0081(19)
C1B 0.025(2) 0.013(2) 0.017(2) 0.0001(18) 0.000(2) -0.010(2)
C2B 0.026(3) 0.009(2) 0.019(2) 0.0006(18) 0.003(2) -0.006(2)
C3B 0.031(3) 0.020(3) 0.023(2) -0.002(2) -0.002(2) -0.017(2)
C4B 0.035(3) 0.020(3) 0.023(3) 0.002(2) -0.001(2) -0.018(2)
C5B 0.042(3) 0.017(3) 0.018(2) 0.002(2) -0.006(2) -0.009(2)
C6B 0.038(3) 0.030(3) 0.030(3) 0.008(2) -0.018(3) -0.020(3)
C7B 0.029(3) 0.030(3) 0.026(3) 0.007(2) -0.009(2) -0.020(2)
C8B 0.025(2) 0.012(2) 0.022(2) -0.0024(19) 0.000(2) -0.011(2)
C9B 0.030(3) 0.033(3) 0.032(3) -0.009(2) 0.011(2) -0.014(3)
C10B 0.024(3) 0.026(3) 0.027(3) 0.001(2) -0.008(2) -0.005(2)
C11B 0.035(3) 0.026(3) 0.029(3) -0.011(2) 0.007(2) -0.011(2)
C12B 0.048(4) 0.037(4) 0.028(3) -0.010(3) -0.011(3) -0.017(3)
C99 0.037(8) 0.066(11) 0.073(11) 0.010(9) -0.025(8) 0.000(8)
Cl98 0.0363(17) 0.088(3) 0.069(2) -0.025(2) 0.0002(17) -0.0168(19)
Cl99 0.172(3) 0.084(2) 0.0765(16) -0.0155(15) -0.0291(19) -0.003(2)
O99 0.047(2) 0.034(3) 0.028(2) -0.0115(18) -0.0051(19) -0.008(2)

loop_
_atom_type_symbol
_atom_type_description
_atom_type_scat_dispersion_real
_atom_type_scat_dispersion_imag
_atom_type_scat_source
C C 0.0033 0.0016 'International Tables Vol C Tables 4.2.6.8 and 6.1.1.4'
H H 0.0000 0.0000 'International Tables Vol C Tables 4.2.6.8 and 6.1.1.4'
N N 0.0061 0.0033 'International Tables Vol C Tables 4.2.6.8 and 6.1.1.4'
O O 0.0106 0.0060 'International Tables Vol C Tables 4.2.6.8 and 6.1.1.4'
Cl Cl 0.1484 0.1585 'International Tables Vol C Tables 4.2.6.8 and 6.1.1.4'
Pt Pt -1.7033 8.3905 'International Tables Vol C Tables 4.2.6.8 and 6.1.1.4'

loop_
_geom_angle_atom_site_label_1
_geom_angle_atom_site_label_2
_geom_angle_atom_site_label_3
_geom_angle
_geom_angle_site_symmetry_1
_geom_angle_site_symmetry_3
_geom_angle_publ_flag
N1 Pt1 N1 180.0 2_556 . ?
N1 Pt1 Cl1 88.78(12) 2_556 2_556 ?
N1 Pt1 Cl1 91.22(12) . 2_556 ?
N1 Pt1 Cl1 91.22(12) 2_556 . ?
N1 Pt1 Cl1 88.78(12) . . ?
Cl1 Pt1 Cl1 180.00(5) 2_556 . ?
C1 N1 Pt1 132.3(3) . . ?
C1 N1 H13 111.3 . . ?
Pt1 N1 H13 114.4 . . ?
C8 N2 C1 126.2(4) . . ?
C8 N3 C10 123.3(4) . . ?
C8 N3 C9 120.5(4) . . ?
C10 N3 C9 115.3(4) . . ?
C8 N4 C12 122.5(5) . . ?
C8 N4 C11 117.8(4) . . ?
C12 N4 C11 115.1(4) . . ?
N1 C1 N2 127.3(4) . . ?
N1 C1 C2 118.5(4) . . ?
N2 C1 C2 114.1(4) . . ?
C7 C2 C3 118.8(4) . . ?
C7 C2 C1 119.3(4) . . ?
C3 C2 C1 121.9(4) . . ?
C4 C3 C2 120.5(5) . . ?
C4 C3 H3 119.7 . . ?
C2 C3 H3 119.7 . . ?
C3 C4 C5 119.9(5) . . ?
C3 C4 H4 120.1 . . ?
C5 C4 H4 120.1 . . ?
C6 C5 C4 120.3(5) . . ?
C6 C5 H5 119.9 . . ?
C4 C5 H5 119.9 . . ?
C5 C6 C7 120.1(5) . . ?
C5 C6 H6 120.0 . . ?
C7 C6 H6 120.0 . . ?
C2 C7 C6 120.3(5) . . ?
C2 C7 H7 119.8 . . ?
C6 C7 H7 119.8 . . ?
N2 C8 N3 124.1(4) . . ?
N2 C8 N4 118.2(5) . . ?
N3 C8 N4 117.3(4) . . ?
N3 C9 H9A 109.5 . . ?
N3 C9 H9B 109.5 . . ?
H9A C9 H9B 109.5 . . ?
N3 C9 H9C 109.5 . . ?
H9A C9 H9C 109.5 . . ?
H9B C9 H9C 109.5 . . ?
N3 C10 H10A 109.5 . . ?
N3 C10 H10B 109.5 . . ?
H10A C10 H10B 109.5 . . ?
N3 C10 H10C 109.5 . . ?
H10A C10 H10C 109.5 . . ?
H10B C10 H10C 109.5 . . ?
N4 C11 H11A 109.5 . . ?
N4 C11 H11B 109.5 . . ?
H11A C11 H11B 109.5 . . ?
N4 C11 H11C 109.5 . . ?
H11A C11 H11C 109.5 . . ?
H11B C11 H11C 109.5 . . ?
N4 C12 H12A 109.5 . . ?
N4 C12 H12B 109.5 . . ?
H12A C12 H12B 109.5 . . ?
N4 C12 H12C 109.5 . . ?
H12A C12 H12C 109.5 . . ?
H12B C12 H12C 109.5 . . ?
N1B Pt1B N1B 180.0 . 2 ?
N1B Pt1B Cl1B 91.09(13) . 2 ?
N1B Pt1B Cl1B 88.91(13) 2 2 ?
N1B Pt1B Cl1B 88.91(13) . . ?
N1B Pt1B Cl1B 91.09(13) 2 . ?
Cl1B Pt1B Cl1B 180.0 2 . ?
C1B N1B Pt1B 135.2(3) . . ?
C1B N1B H14 99.7 . . ?
Pt1B N1B H14 124.9 . . ?
C8B N2B C1B 124.5(4) . . ?
C8B N3B C10B 122.4(4) . . ?
C8B N3B C9B 120.8(4) . . ?
C10B N3B C9B 115.0(4) . . ?
C8B N4B C11B 120.4(4) . . ?
C8B N4B C12B 122.8(4) . . ?
C11B N4B C12B 114.7(4) . . ?
N1B C1B N2B 127.2(4) . . ?
N1B C1B C2B 117.0(4) . . ?
N2B C1B C2B 115.7(4) . . ?
C3B C2B C7B 118.8(4) . . ?
C3B C2B C1B 121.2(4) . . ?
C7B C2B C1B 119.9(4) . . ?
C2B C3B C4B 120.5(5) . . ?
C2B C3B H3B 119.8 . . ?
C4B C3B H3B 119.8 . . ?
C5B C4B C3B 120.6(5) . . ?
C5B C4B H4B 119.7 . . ?
C3B C4B H4B 119.7 . . ?
C6B C5B C4B 119.6(5) . . ?
C6B C5B H5B 120.2 . . ?
C4B C5B H5B 120.2 . . ?
C5B C6B C7B 120.2(5) . . ?
C5B C6B H6B 119.9 . . ?
C7B C6B H6B 119.9 . . ?
C2B C7B C6B 120.3(5) . . ?
C2B C7B H7B 119.9 . . ?
C6B C7B H7B 119.9 . . ?
N2B C8B N4B 118.7(4) . . ?
N2B C8B N3B 122.7(4) . . ?
N4B C8B N3B 118.1(4) . . ?
N3B C9B H9B1 109.5 . . ?
N3B C9B H9B2 109.5 . . ?
H9B1 C9B H9B2 109.5 . . ?
N3B C9B H9B3 109.5 . . ?
H9B1 C9B H9B3 109.5 . . ?
H9B2 C9B H9B3 109.5 . . ?
N3B C10B H10D 109.5 . . ?
N3B C10B H10E 109.5 . . ?
H10D C10B H10E 109.5 . . ?
N3B C10B H10F 109.5 . . ?
H10D C10B H10F 109.5 . . ?
H10E C10B H10F 109.5 . . ?
N4B C11B H11D 109.5 . . ?
N4B C11B H11E 109.5 . . ?
H11D C11B H11E 109.5 . . ?
N4B C11B H11F 109.5 . . ?
H11D C11B H11F 109.5 . . ?
H11E C11B H11F 109.5 . . ?
N4B C12B H12D 109.5 . . ?
N4B C12B H12E 109.5 . . ?
H12D C12B H12E 109.5 . . ?
N4B C12B H12F 109.5 . . ?
H12D C12B H12F 109.5 . . ?
H12E C12B H12F 109.5 . . ?
Cl99 C99 Cl99 129.1(10) 2_665 . ?
Cl99 C99 Cl98 105.8(10) 2_665 . ?
Cl99 C99 Cl98 103.3(9) . . ?
Cl99 C99 H99 105.6 2_665 . ?
Cl99 C99 H99 105.6 . . ?
Cl98 C99 H99 105.6 . . ?
C99 Cl99 C99 50.9(10) 2_665 . ?
H99A O99 H99B 115.9 . . ?

loop_
_geom_bond_atom_site_label_1
_geom_bond_atom_site_label_2
_geom_bond_distance
_geom_bond_site_symmetry_2
_geom_bond_publ_flag
Pt1 N1 2.013(4) 2_556 ?
Pt1 N1 2.013(4) . ?
Pt1 Cl1 2.3014(12) 2_556 ?
Pt1 Cl1 2.3014(12) . ?
N1 C1 1.301(6) . ?
N1 H13 0.8578 . ?
N2 C8 1.308(6) . ?
N2 C1 1.343(6) . ?
N3 C8 1.355(6) . ?
N3 C10 1.445(6) . ?
N3 C9 1.454(6) . ?
N4 C8 1.358(6) . ?
N4 C12 1.448(7) . ?
N4 C11 1.455(7) . ?
C1 C2 1.484(6) . ?
C2 C7 1.385(6) . ?
C2 C3 1.396(6) . ?
C3 C4 1.379(7) . ?
C3 H3 0.9500 . ?
C4 C5 1.381(7) . ?
C4 H4 0.9500 . ?
C5 C6 1.374(7) . ?
C5 H5 0.9500 . ?
C6 C7 1.388(7) . ?
C6 H6 0.9500 . ?
C7 H7 0.9500 . ?
C9 H9A 0.9800 . ?
C9 H9B 0.9800 . ?
C9 H9C 0.9800 . ?
C10 H10A 0.9800 . ?
C10 H10B 0.9800 . ?
C10 H10C 0.9800 . ?
C11 H11A 0.9800 . ?
C11 H11B 0.9800 . ?
C11 H11C 0.9800 . ?
C12 H12A 0.9800 . ?
C12 H12B 0.9800 . ?
C12 H12C 0.9800 . ?
Pt1B N1B 2.009(4) . ?
Pt1B N1B 2.009(4) 2 ?
Pt1B Cl1B 2.2912(13) 2 ?
Pt1B Cl1B 2.2913(13) . ?
N1B C1B 1.296(6) . ?
N1B H14 0.9140 . ?
N2B C8B 1.333(6) . ?
N2B C1B 1.338(6) . ?
N3B C8B 1.348(6) . ?
N3B C10B 1.460(6) . ?
N3B C9B 1.463(6) . ?
N4B C8B 1.337(6) . ?
N4B C11B 1.442(6) . ?
N4B C12B 1.469(6) . ?
C1B C2B 1.492(6) . ?
C2B C3B 1.371(6) . ?
C2B C7B 1.385(7) . ?
C3B C4B 1.378(6) . ?
C3B H3B 0.9500 . ?
C4B C5B 1.369(7) . ?
C4B H4B 0.9500 . ?
C5B C6B 1.365(7) . ?
C5B H5B 0.9500 . ?
C6B C7B 1.386(7) . ?
C6B H6B 0.9500 . ?
C7B H7B 0.9500 . ?
C9B H9B1 0.9800 . ?
C9B H9B2 0.9800 . ?
C9B H9B3 0.9800 . ?
C10B H10D 0.9800 . ?
C10B H10E 0.9800 . ?
C10B H10F 0.9800 . ?
C11B H11D 0.9800 . ?
C11B H11E 0.9800 . ?
C11B H11F 0.9800 . ?
C12B H12D 0.9800 . ?
C12B H12E 0.9800 . ?
C12B H12F 0.9800 . ?
C99 Cl99 1.546(16) 2_665 ?
C99 Cl99 1.708(17) . ?
C99 Cl98 1.758(17) . ?
C99 H99 1.0000 . ?
Cl99 C99 1.546(16) 2_665 ?
O99 H99A 0.9629 . ?
O99 H99B 0.9851 . ?

loop_
_geom_hbond_atom_site_label_D
_geom_hbond_atom_site_label_H
_geom_hbond_atom_site_label_A
_geom_hbond_distance_DH
_geom_hbond_distance_HA
_geom_hbond_distance_DA
_geom_hbond_angle_DHA
_geom_hbond_site_symmetry_A
N1 H13 O99 0.86 2.51 3.149(5) 132.2 2_556
N1B H14 O99 0.91 2.33 3.055(6) 136.4 .
O99 H99A Cl1B 0.96 2.28 3.196(4) 157.8 .
O99 H99B Cl1 0.99 2.24 3.174(4) 158.8 .
O99 H99B N1 0.99 2.61 3.149(5) 114.2 2_556
